data_7219336
loop_
_publ_author_name
'Liu, Xuan-Wen'
'Guo, Rui'
'Liu, He'
'Yu, Ye-Qi'
'Qi, Wei Xi'
'Xu, Jing-Yuan'
'Xie, Cheng-Zhi'

_publ_section_title
;
 Two series of novel 3D potentially porous heterometallic Cu--Ln
 coordination frameworks assembled by 3,4-Pyridinedicarboxylic acid with
 different topologies and channels: syntheses, structures, luminescence
 and magnetic properties
;
_journal_name_full 'RSC Adv.'
_journal_paper_doi 10.1039/C4RA13533D
_journal_year 2015
_chemical_formula_sum 'C94 H180 Cu6 N12 O113 Tb4'
_chemical_formula_weight 4303.42
_chemical_name_systematic
; 
 ? 
;
_space_group_IT_number 14
_symmetry_cell_setting monoclinic
_symmetry_space_group_name_Hall '-P 2yn'
_symmetry_space_group_name_H-M 'P 1 21/n 1'
_atom_sites_solution_hydrogens geom
_atom_sites_solution_primary direct
_atom_sites_solution_secondary difmap
_audit_creation_method SHELXL-97
_audit_update_record
;
2015-01-15 deposited with the CCDC.
2015-01-19 downloaded from the CCDC.
;
_cell_angle_alpha 90.00
_cell_angle_beta 98.71(3)
_cell_angle_gamma 90.00
_cell_formula_units_Z 2
_cell_length_a 13.934(3)
_cell_length_b 30.722(6)
_cell_length_c 20.494(4)
_cell_measurement_reflns_used 26160
_cell_measurement_temperature 113(2)
_cell_measurement_theta_max 27.8984
_cell_measurement_theta_min 1.4785
_cell_volume 8672(3)
_computing_cell_refinement crystalclear
_computing_data_collection crystalclear
_computing_data_reduction crystalclear
_computing_molecular_graphics 'Bruker SHELXTL'
_computing_publication_material 'Bruker SHELXTL'
_computing_structure_refinement 'SHELXL-97 (Sheldrick, 1997)'
_computing_structure_solution 'SHELXS-97 (Sheldrick, 1990)'
_diffrn_ambient_temperature 113(2)
_diffrn_measured_fraction_theta_full 1.000
_diffrn_measured_fraction_theta_max 1.000
_diffrn_measurement_device_type 'rigaku saturn'
_diffrn_measurement_method '\w scans'
_diffrn_radiation_monochromator confocal
_diffrn_radiation_source 'rotating anode'
_diffrn_radiation_type MoK\a
_diffrn_radiation_wavelength 0.71073
_diffrn_reflns_av_R_equivalents 0.0490
_diffrn_reflns_av_unetI/netI 0.0342
_diffrn_reflns_limit_h_max 16
_diffrn_reflns_limit_h_min -16
_diffrn_reflns_limit_k_max 36
_diffrn_reflns_limit_k_min -36
_diffrn_reflns_limit_l_max 24
_diffrn_reflns_limit_l_min -24
_diffrn_reflns_number 87730
_diffrn_reflns_theta_full 25.02
_diffrn_reflns_theta_max 25.02
_diffrn_reflns_theta_min 1.62
_diffrn_standards_decay_% 0
_diffrn_standards_interval_count 0
_diffrn_standards_interval_time 0
_diffrn_standards_number 0
_exptl_absorpt_coefficient_mu 2.440
_exptl_absorpt_correction_T_max 0.7584
_exptl_absorpt_correction_T_min 0.6411
_exptl_absorpt_correction_type multi-scan
_exptl_absorpt_process_details crystalclear
_exptl_crystal_colour blue
_exptl_crystal_density_diffrn 1.648
_exptl_crystal_density_method 'not measured'
_exptl_crystal_description block
_exptl_crystal_F_000 4332
_exptl_crystal_size_max 0.20
_exptl_crystal_size_mid 0.18
_exptl_crystal_size_min 0.16
_refine_diff_density_max 2.985
_refine_diff_density_min -2.376
_refine_diff_density_rms 0.224
_refine_ls_extinction_method none
_refine_ls_goodness_of_fit_ref 1.032
_refine_ls_hydrogen_treatment mixed
_refine_ls_matrix_type full
_refine_ls_number_parameters 1246
_refine_ls_number_reflns 15307
_refine_ls_number_restraints 371
_refine_ls_restrained_S_all 1.040
_refine_ls_R_factor_all 0.0670
_refine_ls_R_factor_gt 0.0612
_refine_ls_shift/su_max 0.001
_refine_ls_shift/su_mean 0.000
_refine_ls_structure_factor_coef Fsqd
_refine_ls_weighting_details 'calc w=1/[\s^2^(Fo^2^)+(0.0850P)^2^+133.6225P] where P=(Fo^2^+2Fc^2^)/3'
_refine_ls_weighting_scheme calc
_refine_ls_wR_factor_gt 0.1630
_refine_ls_wR_factor_ref 0.1675
_reflns_number_gt 13780
_reflns_number_total 15307
_reflns_threshold_expression >2sigma(I)
_cod_data_source_file c4ra13533d2.cif
_cod_data_source_block 3-Tb
_cod_depositor_comments
;
The following automatic conversions were performed:

'_exptl_absorpt_correction_type' value 'MULTI-SCAN' changed to
'multi-scan' according to
/usr/data/users/saulius/crontab/automatic-downloads/rss-feeds/RSC/lib/dictionaries/cif_core.dic
dictionary named 'cif_core.dic' version 2.4.2 from 2011-04-26.

Automatic conversion script
Id: cif_fix_values 2935 2014-11-11 08:27:57Z andrius 
;
_cod_original_sg_symbol_H-M P21/n
_cod_database_code 7219336

loop_
_symmetry_equiv_pos_as_xyz
'x, y, z'
'-x+1/2, y+1/2, -z+1/2'
'-x, -y, -z'
'x-1/2, -y-1/2, z-1/2'

loop_
_atom_site_label
_atom_site_type_symbol
_atom_site_fract_x
_atom_site_fract_y
_atom_site_fract_z
_atom_site_U_iso_or_equiv
_atom_site_adp_type
_atom_site_occupancy
_atom_site_symmetry_multiplicity
_atom_site_calc_flag
_atom_site_refinement_flags
_atom_site_disorder_assembly
_atom_site_disorder_group
Tb1 Tb 0.03898(2) 0.310330(12) 0.895550(16) 0.01539(11) Uani 1 1 d . . .
Tb2 Tb 0.02372(2) 0.050700(11) 0.874760(16) 0.01265(11) Uani 1 1 d . . .
Cu1 Cu 0.50473(6) 0.34232(3) 0.74205(4) 0.01041(18) Uani 1 1 d . . .
Cu2 Cu -0.02659(6) 0.18444(3) 0.61174(4) 0.00996(18) Uani 1 1 d . . .
Cu3 Cu -0.50838(6) 0.02191(3) 0.72003(4) 0.01365(19) Uani 1 1 d . . .
O1 O 0.5238(6) 0.3241(3) 0.8479(4) 0.066(3) Uani 1 1 d DU . .
H1A H 0.5204 0.2979 0.8322 0.079 Uiso 1 1 d RD . .
H1B H 0.5794 0.3312 0.8677 0.079 Uiso 1 1 d RD . .
O2 O -0.1220(4) 0.31916(16) 0.8329(2) 0.0154(10) Uani 1 1 d . . .
O3 O -0.0377(3) 0.38001(17) 0.8457(3) 0.0179(11) Uani 1 1 d . . .
O4 O -0.0813(3) 0.47132(15) 0.7677(3) 0.0143(10) Uani 1 1 d . . .
O5 O -0.0986(4) 0.47205(18) 0.8732(3) 0.0253(13) Uani 1 1 d . . .
O6 O 0.0820(4) 0.30887(16) 0.7822(2) 0.0146(10) Uani 1 1 d . . .
O7 O 0.1916(4) 0.2825(2) 0.8610(3) 0.0254(13) Uani 1 1 d . . .
O8 O 0.0914(4) 0.21636(16) 0.7311(3) 0.0190(11) Uani 1 1 d . . .
O9 O 0.0723(3) 0.23319(16) 0.6240(3) 0.0161(11) Uani 1 1 d . . .
O10 O 0.2870(4) 0.1537(2) 0.4859(3) 0.0363(16) Uani 1 1 d . . .
O11 O 0.4032(4) 0.1437(2) 0.5718(3) 0.0291(14) Uani 1 1 d . . .
O12 O 0.3990(3) 0.07074(17) 0.7013(3) 0.0202(12) Uani 1 1 d . . .
O13 O 0.3688(4) 0.0459(2) 0.5991(3) 0.0347(15) Uani 1 1 d U . .
O14 O -0.3793(4) 0.2287(2) 0.4847(3) 0.0244(13) Uani 1 1 d . . .
O15 O -0.4695(4) 0.2499(2) 0.5604(3) 0.0251(13) Uani 1 1 d . . .
O16 O -0.4155(3) 0.29664(16) 0.7074(3) 0.0171(11) Uani 1 1 d . . .
O17 O -0.3899(4) 0.3367(2) 0.6208(3) 0.0282(13) Uani 1 1 d . . .
O18 O -0.1242(3) 0.13593(15) 0.6083(2) 0.0139(10) Uani 1 1 d . . .
O19 O -0.1000(4) 0.14582(17) 0.7174(3) 0.0198(11) Uani 1 1 d . . .
O20 O -0.0673(3) 0.05032(16) 0.7598(2) 0.0152(10) Uani 1 1 d . . .
O21 O -0.1410(4) 0.0784(2) 0.8375(3) 0.0245(13) Uani 1 1 d . . .
O22 O 0.1682(4) 0.04152(17) 0.8258(3) 0.0281(14) Uani 1 1 d . . .
O23 O 0.0789(4) -0.01734(17) 0.8219(3) 0.0214(12) Uani 1 1 d . . .
O24 O 0.0827(3) -0.10779(17) 0.7459(3) 0.0175(11) Uani 1 1 d . . .
O25 O 0.1605(4) -0.10910(18) 0.8491(3) 0.0223(12) Uani 1 1 d . . .
O26 O 0.0260(4) 0.3572(2) 0.9865(3) 0.0293(13) Uani 1 1 d DU . .
H26A H -0.015(5) 0.351(2) 1.011(4) 0.035 Uiso 1 1 d D . .
H26B H 0.033(6) 0.3840(8) 0.978(5) 0.035 Uiso 1 1 d D . .
O27 O 0.1599(4) 0.3678(2) 0.9010(3) 0.0263(13) Uani 1 1 d D . .
H27A H 0.138(5) 0.3924(15) 0.911(4) 0.032 Uiso 1 1 d D . .
H27B H 0.219(2) 0.362(2) 0.917(4) 0.032 Uiso 1 1 d D . .
O28 O 0.0061(4) 0.23746(19) 0.8508(3) 0.0288(13) Uani 1 1 d D . .
H28A H -0.030(6) 0.219(2) 0.867(4) 0.035 Uiso 1 1 d D . .
H28B H 0.020(7) 0.230(3) 0.812(4) 0.035 Uiso 1 1 d D . .
O29 O -0.0854(4) 0.2797(2) 0.9523(3) 0.0374(17) Uani 1 1 d . . .
O30 O -0.0466(5) 0.1866(2) 0.5018(3) 0.0273(13) Uani 1 1 d D . .
H30A H -0.062(7) 0.1613(10) 0.486(3) 0.033 Uiso 1 1 d D . .
H30B H -0.058(7) 0.2077(15) 0.475(3) 0.033 Uiso 1 1 d D . .
O31 O 0.0382(4) 0.12167(18) 0.8275(3) 0.0282(13) Uani 1 1 d D . .
H31B H -0.006(5) 0.131(3) 0.798(4) 0.034 Uiso 1 1 d D . .
O32 O -0.4755(5) 0.0427(2) 0.8282(3) 0.0364(15) Uani 1 1 d DU . .
H32A H -0.516(5) 0.063(2) 0.826(5) 0.044 Uiso 1 1 d D . .
H32B H -0.488(6) 0.0198(18) 0.849(5) 0.044 Uiso 1 1 d D . .
O33 O -0.0564(5) 0.0727(2) 0.9655(3) 0.0348(15) Uani 1 1 d D . .
H33A H -0.012(4) 0.091(2) 0.964(5) 0.042 Uiso 1 1 d D . .
H33B H -0.114(2) 0.081(3) 0.953(5) 0.042 Uiso 1 1 d D . .
O34 O -0.0865(4) -0.00799(18) 0.8848(3) 0.0275(13) Uani 1 1 d D . .
H34A H -0.072(5) -0.0347(9) 0.892(5) 0.033 Uiso 1 1 d D . .
H34B H -0.146(2) -0.001(2) 0.884(5) 0.033 Uiso 1 1 d D . .
O35 O 0.1061(4) 0.0073(2) 0.9634(3) 0.0296(14) Uani 1 1 d D . .
H35A H 0.1674(11) 0.009(3) 0.971(4) 0.036 Uiso 1 1 d D . .
H35B H 0.080(5) -0.011(2) 0.986(4) 0.036 Uiso 1 1 d D . .
O36 O 0.1390(6) 0.0951(3) 0.9435(4) 0.054(2) Uani 1 1 d DU . .
H36A H 0.190(5) 0.084(3) 0.932(7) 0.065 Uiso 1 1 d D . .
H36B H 0.142(7) 0.1209(16) 0.958(6) 0.065 Uiso 1 1 d D . .
N1 N -0.3789(4) 0.38112(19) 0.7637(3) 0.0109(11) Uani 1 1 d . . .
N2 N 0.3871(4) 0.30488(19) 0.7219(3) 0.0142(12) Uani 1 1 d . . .
N3 N 0.0857(4) 0.14374(19) 0.6174(3) 0.0133(12) Uani 1 1 d . . .
N4 N -0.1334(4) 0.22541(19) 0.6224(3) 0.0129(12) Uani 1 1 d . . .
N5 N -0.3977(4) 0.05806(19) 0.6977(3) 0.0149(12) Uani 1 1 d . . .
N6 N 0.3822(4) -0.0167(2) 0.7401(3) 0.0181(13) Uani 1 1 d . . .
C1 C -0.1161(5) 0.3601(2) 0.8296(3) 0.0133(14) Uani 1 1 d . . .
C2 C -0.2067(5) 0.3855(2) 0.8057(3) 0.0113(13) Uani 1 1 d . . .
C3 C -0.2096(5) 0.4308(2) 0.7985(3) 0.0150(15) Uani 1 1 d . . .
C4 C -0.2981(5) 0.4501(2) 0.7746(4) 0.0194(16) Uani 1 1 d . . .
H4 H -0.3022 0.4809 0.7700 0.023 Uiso 1 1 calc R . .
C5 C -0.3805(5) 0.4248(2) 0.7573(4) 0.0166(15) Uani 1 1 d . . .
H5 H -0.4399 0.4387 0.7404 0.020 Uiso 1 1 calc R . .
C6 C -0.2938(5) 0.3621(2) 0.7886(3) 0.0112(13) Uani 1 1 d . . .
H6 H -0.2926 0.3315 0.7950 0.013 Uiso 1 1 calc R . .
C7 C -0.1221(5) 0.4595(2) 0.8159(4) 0.0170(15) Uani 1 1 d . . .
C8 C 0.1641(5) 0.2919(2) 0.8016(4) 0.0152(15) Uani 1 1 d . . .
C9 C 0.2329(5) 0.2858(2) 0.7523(4) 0.0139(14) Uani 1 1 d . . .
C10 C 0.3230(5) 0.3059(2) 0.7651(4) 0.0156(15) Uani 1 1 d . . .
H10 H 0.3401 0.3210 0.8056 0.019 Uiso 1 1 calc R . .
C11 C 0.3634(5) 0.2824(2) 0.6656(4) 0.0174(15) Uani 1 1 d . . .
H11 H 0.4083 0.2815 0.6351 0.021 Uiso 1 1 calc R . .
C12 C 0.2759(5) 0.2603(2) 0.6502(4) 0.0174(15) Uani 1 1 d . . .
H12 H 0.2618 0.2443 0.6102 0.021 Uiso 1 1 calc R . .
C13 C 0.2093(5) 0.2618(2) 0.6944(4) 0.0134(14) Uani 1 1 d . . .
C14 C 0.1170(5) 0.2353(2) 0.6829(4) 0.0156(15) Uani 1 1 d . . .
C15 C 0.1015(5) 0.1125(3) 0.6625(4) 0.0216(17) Uani 1 1 d . . .
H15 H 0.0525 0.1063 0.6888 0.026 Uiso 1 1 calc R . .
C16 C 0.1867(6) 0.0887(3) 0.6726(5) 0.030(2) Uani 1 1 d . . .
H16 H 0.1957 0.0667 0.7055 0.036 Uiso 1 1 calc R . .
C17 C 0.2591(5) 0.0969(3) 0.6346(4) 0.0191(16) Uani 1 1 d . . .
C18 C 0.2419(5) 0.1293(2) 0.5868(3) 0.0129(14) Uani 1 1 d . . .
C19 C 0.1550(5) 0.1519(2) 0.5801(4) 0.0136(14) Uani 1 1 d . . .
H19 H 0.1439 0.1741 0.5477 0.016 Uiso 1 1 calc R . .
C20 C 0.3494(5) 0.0692(3) 0.6440(4) 0.0210(17) Uani 1 1 d U . .
C21 C 0.3166(5) 0.1429(3) 0.5443(4) 0.0187(16) Uani 1 1 d . . .
C22 C -0.1292(5) 0.2513(2) 0.6758(4) 0.0177(15) Uani 1 1 d . . .
H22 H -0.0701 0.2527 0.7056 0.021 Uiso 1 1 calc R . .
C23 C -0.2067(5) 0.2761(2) 0.6892(4) 0.0188(16) Uani 1 1 d . . .
H23 H -0.2007 0.2940 0.7274 0.023 Uiso 1 1 calc R . .
C24 C -0.2938(5) 0.2743(2) 0.6456(3) 0.0141(14) Uani 1 1 d . . .
C25 C -0.2986(5) 0.2476(2) 0.5903(3) 0.0119(14) Uani 1 1 d . . .
C26 C -0.2169(5) 0.2238(2) 0.5804(3) 0.0126(14) Uani 1 1 d . . .
H26 H -0.2206 0.2058 0.5425 0.015 Uiso 1 1 calc R . .
C27 C -0.3750(5) 0.3045(2) 0.6580(4) 0.0163(15) Uani 1 1 d . . .
C28 C -0.3902(5) 0.2417(2) 0.5414(3) 0.0138(14) Uani 1 1 d . . .
C29 C -0.1439(5) 0.1295(2) 0.6655(3) 0.0136(14) Uani 1 1 d U . .
C30 C -0.2306(5) 0.1016(2) 0.6722(4) 0.0134(14) Uani 1 1 d . . .
C31 C -0.3175(5) 0.1040(2) 0.6284(4) 0.0160(15) Uani 1 1 d . . .
H31 H -0.3208 0.1206 0.5891 0.019 Uiso 1 1 calc R . .
C32 C -0.3991(5) 0.0821(2) 0.6424(4) 0.0160(15) Uani 1 1 d . . .
H32 H -0.4577 0.0840 0.6121 0.019 Uiso 1 1 calc R . .
C33 C -0.3146(5) 0.0555(2) 0.7400(4) 0.0134(14) Uani 1 1 d . . .
H33 H -0.3139 0.0391 0.7794 0.016 Uiso 1 1 calc R . .
C34 C -0.2294(5) 0.0758(2) 0.7288(3) 0.0121(14) Uani 1 1 d . . .
C35 C -0.1396(5) 0.0685(2) 0.7782(4) 0.0128(14) Uani 1 1 d . . .
C36 C 0.1549(5) 0.0017(2) 0.8126(4) 0.0183(16) Uani 1 1 d . . .
C37 C 0.2325(5) -0.0226(2) 0.7841(4) 0.0169(15) Uani 1 1 d . . .
C38 C 0.3115(5) 0.0008(2) 0.7691(4) 0.0169(15) Uani 1 1 d . . .
H38 H 0.3157 0.0309 0.7801 0.020 Uiso 1 1 calc R . .
C39 C 0.3760(5) -0.0596(3) 0.7260(4) 0.0210(16) Uani 1 1 d U . .
H39 H 0.4253 -0.0727 0.7053 0.025 Uiso 1 1 calc R . .
C40 C 0.3007(6) -0.0850(2) 0.7406(4) 0.0230(17) Uani 1 1 d . . .
H40 H 0.2990 -0.1152 0.7300 0.028 Uiso 1 1 calc R . .
C41 C 0.2274(5) -0.0669(2) 0.7705(4) 0.0183(16) Uani 1 1 d . . .
C42 C 0.1498(5) -0.0961(2) 0.7911(4) 0.0179(16) Uani 1 1 d . . .
O37 O 0.5056(4) 0.41077(17) 0.5954(3) 0.0212(11) Uani 1 1 d U . .
H37D H 0.5087 0.3964 0.6372 0.025 Uiso 1 1 d R . .
H37C H 0.4402 0.4100 0.5726 0.032 Uiso 1 1 d R . .
O38 O 0.0734(4) 0.4391(2) 0.9503(3) 0.0318(14) Uani 1 1 d U . .
H38D H 0.0155 0.4502 0.9242 0.038 Uiso 1 1 d R . .
H38A H 0.0813 0.4520 0.9934 0.048 Uiso 1 1 d R . .
O39 O 0.8209(6) 0.4944(3) 0.9821(3) 0.052(2) Uani 1 1 d U . .
H39A H 0.8356 0.4908 1.0291 0.077 Uiso 1 1 d R . .
H39C H 0.7879 0.5216 0.9722 0.077 Uiso 1 1 d R . .
O40 O 0.9835(5) 0.0206(3) 0.6391(4) 0.057(2) Uani 1 1 d U . .
H40B H 0.9411 0.0044 0.6066 0.086 Uiso 1 1 d R . .
H40C H 1.0364 0.0322 0.6195 0.086 Uiso 1 1 d R . .
O41 O 0.5084(7) 0.1935(3) 0.6726(4) 0.058(2) Uani 1 1 d U . .
H41B H 0.4751 0.1667 0.6603 0.086 Uiso 1 1 d R . .
H41C H 0.5334 0.2053 0.6351 0.086 Uiso 1 1 d R . .
O42 O 0.8530(7) 0.0391(3) 0.5280(4) 0.076(3) Uani 1 1 d U . .
H42C H 0.8763 0.0514 0.4903 0.114 Uiso 1 1 d R . .
O43 O 0.2017(7) 0.1651(3) 0.8250(5) 0.071(3) Uani 1 1 d U . .
H43D H 0.1633 0.1830 0.7926 0.085 Uiso 1 1 d R . .
H43B H 0.2265 0.1407 0.8036 0.107 Uiso 1 1 d R . .
O44 O 0.3510(6) 0.3903(3) 0.9499(4) 0.0056(17) Uani 0.50 1 d PU A 1
O44A O 0.3497(12) 0.3611(6) 0.9019(9) 0.062(4) Uani 0.50 1 d PU B 2
O45 O 0.0384(7) 0.9394(3) 0.6340(4) 0.064(2) Uani 1 1 d DU . .
H45B H 0.0990 0.9539 0.6485 0.077 Uiso 1 1 d R . .
C45' C 0.0205(16) 0.9307(7) 0.5652(6) 0.117(7) Uani 1 1 d DU . .
O46 O 0.6199(8) 0.3930(3) 0.9328(5) 0.018(2) Uani 0.50 1 d PU C 1
H46A H 0.6884 0.3975 0.9346 0.022 Uiso 0.50 1 d PR C 1
H46B H 0.5825 0.4174 0.9439 0.022 Uiso 0.50 1 d PR C 1
O46' O 0.5926(12) 0.3589(5) 0.9388(6) 0.059(4) Uani 0.50 1 d PDU D 2
H46C H 0.6501 0.3718 0.9266 0.088 Uiso 0.50 1 d PR D 2
H46D H 0.5406 0.3798 0.9326 0.088 Uiso 0.50 1 d PR D 2
O47 O 0.9960(9) 0.3512(4) 0.6671(6) 0.030(3) Uani 0.50 1 d PU . .
H47A H 1.0535 0.3454 0.6981 0.046 Uiso 0.50 1 d PR . .
H47B H 0.9923 0.3309 0.6311 0.046 Uiso 0.50 1 d PR . .
O48 O 0.0886(8) 0.0460(3) 0.5265(5) 0.021(2) Uani 0.50 1 d PU . .
O49 O 0.3672(8) 0.1296(4) 0.8047(6) 0.024(2) Uani 0.50 1 d PU E 1
O49' O 0.4026(18) 0.1463(8) 0.7655(13) 0.096(7) Uani 0.50 1 d PU F 2
H49D H 0.4223 0.1753 0.7790 0.115 Uiso 0.50 1 d PR F 2
O50 O 0.6206(9) 0.1256(4) 0.8571(6) 0.033(3) Uani 0.50 1 d PDU G 1
C50' C 0.5624(19) 0.1634(7) 0.8590(16) 0.079(8) Uani 0.50 1 d PDU G 1
O51 O 0.7415(8) 0.0833(5) 0.9530(5) 0.032(3) Uani 0.50 1 d PDU H 2
C51' C 0.6789(14) 0.0808(7) 0.8906(8) 0.047(5) Uani 0.50 1 d PDU H 2
O52 O 0.2477(10) 0.1104(4) 0.0668(6) 0.037(3) Uani 0.50 1 d PU . .
O53 O 0.3385(11) 0.0947(5) 0.9210(8) 0.049(4) Uani 0.50 1 d PU . .
H53D H 0.3031 0.1215 0.9140 0.058 Uiso 0.50 1 d PR . .
H53A H 0.3670 0.0878 0.8825 0.073 Uiso 0.50 1 d PR . .
O54 O 0.3675(9) 0.2453(4) 0.9181(7) 0.045(3) Uani 0.50 1 d PDU I 1
H54A H 0.3972 0.2406 0.8793 0.053 Uiso 0.50 1 d PR I 1
C54' C 0.2888(12) 0.2141(5) 0.9247(10) 0.040(5) Uani 0.50 1 d PDU I 1
O54' O 0.4661(15) 0.2526(6) 0.9122(10) 0.074(5) Uani 0.50 1 d PU J 2
O55 O 0.8797(11) 0.3275(5) 0.5341(9) 0.058(4) Uani 0.50 1 d PU . .
H55B H 0.8510 0.3091 0.4986 0.086 Uiso 0.50 1 d PR . .
H55C H 0.8837 0.3568 0.5181 0.086 Uiso 0.50 1 d PR . .
O56 O 0.1199(11) 0.2777(5) 0.5105(7) 0.047(4) Uani 0.50 1 d PDU . .
C56' C 0.0651(17) 0.3053(7) 0.5493(11) 0.060(6) Uani 0.50 1 d PDU . .
O57 O 0.4576(13) 0.2103(6) 0.8013(9) 0.065(5) Uani 0.50 1 d PU . .
H57A H 0.4597 0.1930 0.8406 0.097 Uiso 0.50 1 d PR . .
H57C H 0.5028 0.1988 0.7747 0.097 Uiso 0.50 1 d PR . .
O58 O 0.0639(16) 0.1710(6) 0.9717(9) 0.074(5) Uani 0.50 1 d PU K 1
O58A O -0.1222(19) 0.1600(8) 0.9427(14) 0.033(6) Uani 0.25 1 d PU L 2
O58B O -0.144(2) 0.1648(9) 0.8971(14) 0.042(6) Uani 0.25 1 d PU M 3
O59 O 0.8937(11) 0.4302(6) 0.6467(8) 0.063(4) Uani 0.50 1 d PU . .
H59A H 0.9385 0.4300 0.6872 0.094 Uiso 0.50 1 d PR . .
H59B H 0.9230 0.4163 0.6127 0.094 Uiso 0.50 1 d PR . .
O60 O 0.6827(14) 0.1769(6) 0.7633(8) 0.064(4) Uani 0.50 1 d PU . .
H60A H 0.7027 0.1580 0.8002 0.095 Uiso 0.50 1 d PR . .
H60B H 0.6353 0.1622 0.7320 0.095 Uiso 0.50 1 d PR . .
O61 O 0.7435(11) 0.9972(6) 0.9334(8) 0.062(4) Uani 0.50 1 d PDU . .
H61A H 0.6944 1.0138 0.9502 0.075 Uiso 0.50 1 d PR . .
C61' C 0.7214(14) 0.9824(7) 0.8668(8) 0.049(5) Uani 0.50 1 d PDU . .
O62 O 0.3276(12) 0.8832(6) 0.9335(9) 0.067(5) Uani 0.50 1 d PDU . .
H62A H 0.2680 0.8928 0.9469 0.080 Uiso 0.50 1 d PR . .
C62' C 0.3996(17) 0.9160(7) 0.9208(13) 0.060(6) Uani 0.50 1 d PDU . .
O63 O 0.7262(13) 0.2568(6) 0.8541(8) 0.064(5) Uani 0.50 1 d PDU N 1
C63' C 0.6555(13) 0.2319(6) 0.8123(9) 0.042(5) Uani 0.50 1 d PDU N 1
O64 O 0.8274(12) 0.1912(5) 0.8209(9) 0.057(4) Uani 0.50 1 d PDU O 2
H64B H 0.8519 0.1910 0.7796 0.068 Uiso 0.50 1 d PR O 2
C64' C 0.7788(14) 0.2308(5) 0.8405(10) 0.042(5) Uani 0.50 1 d PDU O 2

loop_
_atom_site_aniso_label
_atom_site_aniso_U_11
_atom_site_aniso_U_22
_atom_site_aniso_U_33
_atom_site_aniso_U_23
_atom_site_aniso_U_13
_atom_site_aniso_U_12
Tb1 0.00629(18) 0.0299(2) 0.01016(18) 0.00495(14) 0.00175(13) 0.00094(14)
Tb2 0.01066(18) 0.01426(19) 0.01305(19) 0.00234(13) 0.00187(13) 0.00087(13)
Cu1 0.0054(4) 0.0116(4) 0.0145(4) -0.0023(3) 0.0023(3) -0.0007(3)
Cu2 0.0059(4) 0.0081(4) 0.0166(4) -0.0010(3) 0.0039(3) 0.0003(3)
Cu3 0.0061(4) 0.0122(4) 0.0234(5) 0.0076(3) 0.0046(3) 0.0016(3)
O1 0.040(4) 0.110(6) 0.043(4) 0.031(4) -0.009(3) -0.034(4)
O2 0.013(3) 0.015(3) 0.017(3) -0.002(2) -0.002(2) 0.000(2)
O3 0.008(2) 0.023(3) 0.023(3) -0.002(2) 0.000(2) -0.003(2)
O4 0.008(2) 0.011(2) 0.024(3) -0.005(2) 0.003(2) -0.0010(19)
O5 0.030(3) 0.027(3) 0.018(3) -0.010(2) 0.002(2) -0.017(3)
O6 0.010(2) 0.019(3) 0.015(3) -0.001(2) 0.003(2) -0.002(2)
O7 0.014(3) 0.043(4) 0.021(3) 0.013(3) 0.007(2) 0.006(2)
O8 0.013(3) 0.014(3) 0.030(3) 0.000(2) 0.003(2) -0.003(2)
O9 0.011(2) 0.011(2) 0.027(3) -0.003(2) 0.004(2) -0.0029(19)
O10 0.019(3) 0.072(5) 0.018(3) 0.019(3) 0.006(2) 0.007(3)
O11 0.013(3) 0.052(4) 0.024(3) 0.012(3) 0.007(2) 0.002(3)
O12 0.006(2) 0.019(3) 0.036(3) 0.013(2) 0.002(2) 0.002(2)
O13 0.029(3) 0.047(4) 0.030(3) 0.008(3) 0.011(3) 0.021(3)
O14 0.014(3) 0.047(4) 0.011(3) -0.010(2) -0.002(2) 0.001(2)
O15 0.012(3) 0.043(3) 0.020(3) -0.011(2) 0.000(2) 0.006(2)
O16 0.011(2) 0.011(2) 0.031(3) -0.005(2) 0.007(2) 0.001(2)
O17 0.030(3) 0.031(3) 0.023(3) 0.000(3) 0.005(2) 0.019(3)
O18 0.012(2) 0.012(2) 0.019(3) 0.000(2) 0.006(2) -0.0002(19)
O19 0.020(3) 0.016(3) 0.020(3) 0.005(2) -0.005(2) -0.006(2)
O20 0.010(2) 0.016(3) 0.019(3) -0.001(2) 0.001(2) 0.002(2)
O21 0.020(3) 0.040(3) 0.014(3) 0.006(2) 0.003(2) 0.012(2)
O22 0.023(3) 0.011(3) 0.056(4) 0.003(3) 0.024(3) 0.003(2)
O23 0.014(3) 0.019(3) 0.034(3) 0.001(2) 0.013(2) 0.001(2)
O24 0.006(2) 0.021(3) 0.026(3) 0.007(2) 0.002(2) 0.000(2)
O25 0.016(3) 0.024(3) 0.027(3) 0.006(2) 0.005(2) -0.003(2)
O26 0.028(3) 0.042(3) 0.022(3) -0.002(3) 0.014(2) -0.002(3)
O27 0.009(3) 0.041(4) 0.028(3) -0.011(3) 0.003(2) -0.001(2)
O28 0.026(3) 0.025(3) 0.038(4) 0.007(3) 0.014(3) -0.002(3)
O29 0.017(3) 0.075(5) 0.019(3) 0.020(3) 0.001(2) -0.014(3)
O30 0.032(3) 0.033(3) 0.017(3) -0.004(2) 0.002(2) 0.008(3)
O31 0.034(3) 0.018(3) 0.027(3) 0.003(2) -0.014(3) 0.000(2)
O32 0.034(3) 0.049(4) 0.028(3) -0.002(3) 0.009(3) 0.009(3)
O33 0.031(3) 0.046(4) 0.026(3) -0.005(3) -0.003(3) 0.020(3)
O34 0.022(3) 0.019(3) 0.044(4) 0.001(3) 0.012(3) -0.003(2)
O35 0.024(3) 0.035(3) 0.028(3) 0.013(3) -0.003(3) 0.008(3)
O36 0.054(4) 0.065(5) 0.035(4) 0.014(4) -0.018(3) -0.035(4)
N1 0.010(3) 0.013(3) 0.010(3) -0.005(2) 0.001(2) 0.000(2)
N2 0.011(3) 0.014(3) 0.019(3) 0.001(2) 0.004(2) 0.002(2)
N3 0.013(3) 0.014(3) 0.014(3) -0.001(2) 0.003(2) 0.001(2)
N4 0.011(3) 0.013(3) 0.014(3) -0.001(2) 0.001(2) -0.001(2)
N5 0.009(3) 0.013(3) 0.023(3) 0.004(2) 0.003(2) 0.003(2)
N6 0.011(3) 0.018(3) 0.026(3) 0.007(3) 0.004(3) 0.002(2)
C1 0.013(4) 0.019(4) 0.008(3) -0.006(3) 0.003(3) -0.005(3)
C2 0.011(3) 0.013(3) 0.010(3) -0.002(3) 0.002(3) -0.003(3)
C3 0.014(4) 0.018(4) 0.014(3) -0.004(3) 0.004(3) -0.002(3)
C4 0.016(4) 0.013(4) 0.027(4) -0.002(3) -0.001(3) -0.002(3)
C5 0.010(3) 0.016(4) 0.023(4) -0.003(3) -0.001(3) -0.001(3)
C6 0.008(3) 0.015(3) 0.011(3) -0.003(3) 0.002(3) 0.001(3)
C7 0.013(4) 0.013(3) 0.026(4) -0.001(3) 0.005(3) 0.001(3)
C8 0.011(3) 0.013(3) 0.022(4) 0.000(3) 0.005(3) -0.005(3)
C9 0.011(3) 0.012(3) 0.020(4) 0.002(3) 0.003(3) 0.001(3)
C10 0.010(3) 0.018(4) 0.020(4) -0.003(3) 0.003(3) -0.003(3)
C11 0.013(4) 0.019(4) 0.023(4) -0.005(3) 0.010(3) -0.003(3)
C12 0.012(3) 0.016(4) 0.024(4) -0.006(3) 0.002(3) -0.002(3)
C13 0.008(3) 0.011(3) 0.021(4) -0.001(3) 0.002(3) 0.001(3)
C14 0.011(3) 0.010(3) 0.026(4) -0.006(3) 0.004(3) -0.001(3)
C15 0.011(4) 0.029(4) 0.027(4) 0.009(3) 0.011(3) 0.003(3)
C16 0.017(4) 0.036(5) 0.038(5) 0.022(4) 0.014(4) 0.011(4)
C17 0.011(3) 0.026(4) 0.021(4) 0.004(3) 0.004(3) 0.008(3)
C18 0.009(3) 0.017(4) 0.013(3) 0.001(3) 0.002(3) 0.001(3)
C19 0.007(3) 0.017(3) 0.016(4) 0.000(3) 0.000(3) -0.001(3)
C20 0.012(3) 0.023(4) 0.031(4) 0.014(3) 0.011(3) 0.003(3)
C21 0.012(4) 0.027(4) 0.017(4) 0.005(3) 0.005(3) 0.006(3)
C22 0.010(3) 0.025(4) 0.017(4) -0.005(3) -0.004(3) 0.001(3)
C23 0.013(4) 0.021(4) 0.020(4) -0.010(3) -0.002(3) 0.007(3)
C24 0.015(4) 0.015(3) 0.013(3) -0.003(3) 0.003(3) 0.002(3)
C25 0.011(3) 0.012(3) 0.012(3) 0.001(3) 0.001(3) 0.001(3)
C26 0.013(3) 0.011(3) 0.014(3) 0.000(3) 0.003(3) -0.001(3)
C27 0.007(3) 0.018(4) 0.021(4) -0.009(3) -0.006(3) 0.004(3)
C28 0.012(3) 0.017(4) 0.012(3) 0.001(3) -0.003(3) 0.001(3)
C29 0.012(3) 0.011(3) 0.017(3) 0.004(3) 0.000(3) 0.004(3)
C30 0.008(3) 0.013(3) 0.019(4) 0.002(3) 0.003(3) 0.001(3)
C31 0.011(3) 0.017(4) 0.019(4) 0.005(3) -0.001(3) -0.001(3)
C32 0.014(4) 0.015(4) 0.018(4) 0.005(3) 0.003(3) 0.001(3)
C33 0.011(3) 0.013(3) 0.017(4) 0.005(3) 0.006(3) 0.000(3)
C34 0.014(3) 0.012(3) 0.010(3) 0.001(3) 0.003(3) 0.001(3)
C35 0.011(3) 0.010(3) 0.019(4) 0.005(3) 0.005(3) -0.001(3)
C36 0.011(4) 0.021(4) 0.024(4) 0.008(3) 0.006(3) 0.001(3)
C37 0.011(3) 0.018(4) 0.023(4) 0.006(3) 0.005(3) 0.004(3)
C38 0.014(4) 0.011(3) 0.027(4) 0.008(3) 0.007(3) 0.002(3)
C39 0.013(3) 0.018(4) 0.034(4) 0.001(3) 0.010(3) 0.002(3)
C40 0.018(4) 0.012(4) 0.041(5) 0.002(3) 0.012(4) 0.000(3)
C41 0.011(3) 0.016(4) 0.028(4) 0.003(3) 0.004(3) -0.002(3)
C42 0.010(3) 0.013(3) 0.033(4) 0.001(3) 0.009(3) 0.002(3)
O37 0.024(3) 0.023(3) 0.017(3) 0.004(2) 0.003(2) 0.006(2)
O38 0.027(3) 0.038(3) 0.030(3) -0.016(3) 0.004(3) -0.006(3)
O39 0.073(5) 0.059(4) 0.026(3) -0.008(3) 0.016(3) -0.036(4)
O40 0.041(4) 0.096(6) 0.037(4) -0.019(4) 0.015(3) -0.022(4)
O41 0.084(5) 0.049(4) 0.043(4) 0.010(3) 0.024(4) 0.006(4)
O42 0.086(6) 0.096(6) 0.053(5) 0.029(4) 0.036(4) 0.050(5)
O43 0.077(6) 0.063(5) 0.069(5) 0.007(4) -0.005(4) -0.026(4)
O44 0.0054(19) 0.0055(19) 0.0059(19) -0.0002(10) 0.0006(10) -0.0003(10)
O44A 0.050(7) 0.071(8) 0.065(8) 0.009(7) 0.012(6) 0.000(7)
O45 0.065(5) 0.063(5) 0.062(5) -0.004(4) -0.001(4) -0.001(4)
C45' 0.121(10) 0.110(10) 0.121(10) -0.005(8) 0.018(8) 0.000(8)
O46 0.018(2) 0.018(2) 0.018(2) 0.0003(10) 0.0019(11) -0.0003(10)
O46' 0.051(7) 0.075(8) 0.052(7) 0.001(7) 0.011(6) 0.000(7)
O47 0.031(3) 0.030(3) 0.030(3) 0.0008(10) 0.0024(11) -0.0006(10)
O48 0.029(5) 0.013(5) 0.023(5) -0.004(4) 0.008(4) -0.007(4)
O49 0.023(5) 0.027(5) 0.022(5) -0.007(4) 0.008(4) 0.005(4)
O49' 0.092(10) 0.091(10) 0.101(10) -0.014(8) 0.002(8) 0.007(8)
O50 0.027(5) 0.028(5) 0.037(6) -0.014(5) -0.012(5) 0.004(5)
C50' 0.081(11) 0.083(11) 0.073(11) 0.002(9) 0.015(9) -0.022(9)
O51 0.018(5) 0.062(7) 0.017(5) 0.006(5) 0.005(4) 0.012(5)
C51' 0.045(8) 0.047(9) 0.049(9) -0.005(7) 0.011(7) 0.005(7)
O52 0.037(6) 0.046(6) 0.027(6) -0.006(5) 0.001(5) 0.010(5)
O53 0.048(4) 0.049(4) 0.049(4) 0.0001(10) 0.0071(12) -0.0005(10)
O54 0.039(6) 0.033(6) 0.055(7) -0.016(5) -0.015(6) 0.003(5)
C54' 0.045(8) 0.028(7) 0.040(8) -0.008(6) -0.017(7) 0.010(7)
O54' 0.079(9) 0.066(8) 0.072(9) -0.008(7) -0.005(7) 0.000(7)
O55 0.043(7) 0.045(7) 0.083(9) -0.009(7) 0.003(6) -0.014(6)
O56 0.055(7) 0.050(7) 0.034(6) 0.008(6) 0.001(6) -0.010(6)
C56' 0.055(9) 0.053(9) 0.068(10) 0.029(8) -0.007(8) -0.007(8)
O57 0.077(8) 0.053(7) 0.070(8) -0.030(7) 0.031(7) -0.013(7)
O58 0.119(10) 0.046(7) 0.072(8) -0.024(6) 0.063(8) -0.026(7)
O58A 0.032(9) 0.034(9) 0.037(9) -0.004(8) 0.016(8) 0.010(8)
O58B 0.041(10) 0.040(9) 0.039(10) -0.026(8) -0.015(8) 0.032(8)
O59 0.043(7) 0.090(9) 0.052(7) -0.054(7) 0.000(6) 0.013(6)
O60 0.091(9) 0.066(8) 0.034(7) 0.001(6) 0.011(6) 0.041(7)
O61 0.042(7) 0.071(8) 0.079(9) -0.001(7) 0.025(7) 0.008(6)
C61' 0.028(8) 0.078(10) 0.043(8) 0.042(8) 0.011(7) 0.012(7)
O62 0.057(8) 0.075(8) 0.066(8) -0.003(7) 0.004(7) -0.004(7)
C62' 0.068(10) 0.057(10) 0.055(10) 0.001(8) 0.005(8) 0.003(8)
O63 0.065(8) 0.064(8) 0.060(8) 0.010(7) 0.004(7) -0.016(7)
C63' 0.042(8) 0.041(8) 0.045(8) 0.008(7) 0.013(7) 0.006(7)
O64 0.054(7) 0.058(8) 0.061(8) 0.000(6) 0.015(6) 0.003(6)
C64' 0.042(8) 0.040(8) 0.043(8) 0.000(7) 0.006(7) -0.009(7)

loop_
_atom_type_symbol
_atom_type_description
_atom_type_scat_dispersion_real
_atom_type_scat_dispersion_imag
_atom_type_scat_source
C C 0.0033 0.0016 'International Tables Vol C Tables 4.2.6.8 and 6.1.1.4'
H H 0.0000 0.0000 'International Tables Vol C Tables 4.2.6.8 and 6.1.1.4'
N N 0.0061 0.0033 'International Tables Vol C Tables 4.2.6.8 and 6.1.1.4'
O O 0.0106 0.0060 'International Tables Vol C Tables 4.2.6.8 and 6.1.1.4'
Cu Cu 0.3201 1.2651 'International Tables Vol C Tables 4.2.6.8 and 6.1.1.4'
Tb Tb -0.1723 4.1537 'International Tables Vol C Tables 4.2.6.8 and 6.1.1.4'

loop_
_geom_angle_atom_site_label_1
_geom_angle_atom_site_label_2
_geom_angle_atom_site_label_3
_geom_angle
_geom_angle_site_symmetry_1
_geom_angle_site_symmetry_3
O14 Tb1 O26 77.5(2) 4_666 .
O14 Tb1 O29 73.95(19) 4_666 .
O26 Tb1 O29 73.4(2) . .
O14 Tb1 O2 140.79(18) 4_666 .
O26 Tb1 O2 99.95(19) . .
O29 Tb1 O2 68.03(18) . .
O14 Tb1 O27 94.8(2) 4_666 .
O26 Tb1 O27 70.1(2) . .
O29 Tb1 O27 143.4(2) . .
O2 Tb1 O27 121.47(19) . .
O14 Tb1 O28 82.2(2) 4_666 .
O26 Tb1 O28 144.8(2) . .
O29 Tb1 O28 73.5(2) . .
O2 Tb1 O28 78.30(19) . .
O27 Tb1 O28 140.75(19) . .
O14 Tb1 O6 124.37(18) 4_666 .
O26 Tb1 O6 143.05(19) . .
O29 Tb1 O6 137.21(19) . .
O2 Tb1 O6 80.89(17) . .
O27 Tb1 O6 78.04(18) . .
O28 Tb1 O6 71.96(18) . .
O14 Tb1 O7 73.15(18) 4_666 .
O26 Tb1 O7 126.8(2) . .
O29 Tb1 O7 135.0(2) . .
O2 Tb1 O7 130.42(18) . .
O27 Tb1 O7 69.3(2) . .
O28 Tb1 O7 72.4(2) . .
O6 Tb1 O7 52.51(17) . .
O14 Tb1 O3 151.03(19) 4_666 .
O26 Tb1 O3 74.2(2) . .
O29 Tb1 O3 103.5(2) . .
O2 Tb1 O3 52.63(16) . .
O27 Tb1 O3 69.66(18) . .
O28 Tb1 O3 125.45(19) . .
O6 Tb1 O3 77.59(16) . .
O7 Tb1 O3 120.02(17) . .
O14 Tb1 C1 154.42(19) 4_666 .
O26 Tb1 C1 84.5(2) . .
O29 Tb1 C1 83.6(2) . .
O2 Tb1 C1 26.54(18) . .
O27 Tb1 C1 95.9(2) . .
O28 Tb1 C1 103.4(2) . .
O6 Tb1 C1 80.64(18) . .
O7 Tb1 C1 132.42(18) . .
O3 Tb1 C1 26.35(18) . .
O14 Tb1 C8 98.7(2) 4_666 .
O26 Tb1 C8 141.0(2) . .
O29 Tb1 C8 143.6(2) . .
O2 Tb1 C8 106.04(19) . .
O27 Tb1 C8 71.59(19) . .
O28 Tb1 C8 70.2(2) . .
O6 Tb1 C8 26.39(19) . .
O7 Tb1 C8 26.1(2) . .
O3 Tb1 C8 99.16(19) . .
C1 Tb1 C8 106.7(2) . .
O36 Tb2 O34 139.4(2) . .
O36 Tb2 O22 77.4(3) . .
O34 Tb2 O22 122.46(19) . .
O36 Tb2 O35 70.7(3) . .
O34 Tb2 O35 75.9(2) . .
O22 Tb2 O35 85.2(2) . .
O36 Tb2 O33 74.6(3) . .
O34 Tb2 O33 76.5(2) . .
O22 Tb2 O33 150.9(2) . .
O35 Tb2 O33 78.2(2) . .
O36 Tb2 O31 68.3(2) . .
O34 Tb2 O31 144.1(2) . .
O22 Tb2 O31 79.1(2) . .
O35 Tb2 O31 138.4(2) . .
O33 Tb2 O31 97.7(2) . .
O36 Tb2 O21 119.8(3) . .
O34 Tb2 O21 73.0(2) . .
O22 Tb2 O21 135.6(2) . .
O35 Tb2 O21 138.1(2) . .
O33 Tb2 O21 67.82(19) . .
O31 Tb2 O21 72.1(2) . .
O36 Tb2 O20 139.1(2) . .
O34 Tb2 O20 80.62(19) . .
O22 Tb2 O20 86.7(2) . .
O35 Tb2 O20 145.7(2) . .
O33 Tb2 O20 120.05(18) . .
O31 Tb2 O20 71.75(17) . .
O21 Tb2 O20 52.58(17) . .
O36 Tb2 O23 120.2(3) . .
O34 Tb2 O23 69.81(18) . .
O22 Tb2 O23 52.72(17) . .
O35 Tb2 O23 73.9(2) . .
O33 Tb2 O23 140.4(2) . .
O31 Tb2 O23 121.8(2) . .
O21 Tb2 O23 118.90(19) . .
O20 Tb2 O23 74.71(17) . .
O36 Tb2 C36 98.4(3) . .
O34 Tb2 C36 96.0(2) . .
O22 Tb2 C36 26.4(2) . .
O35 Tb2 C36 77.1(2) . .
O33 Tb2 C36 155.3(2) . .
O31 Tb2 C36 101.7(2) . .
O21 Tb2 C36 133.1(2) . .
O20 Tb2 C36 80.96(19) . .
O23 Tb2 C36 26.35(19) . .
O36 Tb2 C35 134.2(3) . .
O34 Tb2 C35 75.4(2) . .
O22 Tb2 C35 111.5(2) . .
O35 Tb2 C35 151.3(2) . .
O33 Tb2 C35 93.9(2) . .
O31 Tb2 C35 69.60(19) . .
O21 Tb2 C35 26.25(19) . .
O20 Tb2 C35 26.33(18) . .
O23 Tb2 C35 97.16(19) . .
C36 Tb2 C35 107.1(2) . .
O36 Tb2 H33A 55.7(9) . .
O34 Tb2 H33A 97.0(5) . .
O22 Tb2 H33A 133.1(9) . .
O35 Tb2 H33A 81(2) . .
O33 Tb2 H33A 20.6(4) . .
O31 Tb2 H33A 82.6(15) . .
O21 Tb2 H33A 76.1(18) . .
O20 Tb2 H33A 127(2) . .
O23 Tb2 H33A 153.5(19) . .
C36 Tb2 H33A 150.6(17) . .
C35 Tb2 H33A 101.6(19) . .
O16 Cu1 N2 90.3(2) 1_655 .
O16 Cu1 O24 166.2(2) 1_655 2_556
N2 Cu1 O24 88.3(2) . 2_556
O16 Cu1 N1 91.2(2) 1_655 1_655
N2 Cu1 N1 178.4(2) . 1_655
O24 Cu1 N1 90.2(2) 2_556 1_655
O16 Cu1 O1 100.4(3) 1_655 .
N2 Cu1 O1 91.7(3) . .
O24 Cu1 O1 93.4(3) 2_556 .
N1 Cu1 O1 87.7(3) 1_655 .
N4 Cu2 N3 170.4(2) . .
N4 Cu2 O18 87.7(2) . .
N3 Cu2 O18 93.3(2) . .
N4 Cu2 O9 91.4(2) . .
N3 Cu2 O9 86.7(2) . .
O18 Cu2 O9 174.9(2) . .
N4 Cu2 O30 96.4(2) . .
N3 Cu2 O30 93.1(2) . .
O18 Cu2 O30 90.3(2) . .
O9 Cu2 O30 94.7(2) . .
O12 Cu3 O4 175.9(2) 1_455 2_446
O12 Cu3 N5 92.1(2) 1_455 .
O4 Cu3 N5 88.4(2) 2_446 .
O12 Cu3 N6 89.6(2) 1_455 1_455
O4 Cu3 N6 89.7(2) 2_446 1_455
N5 Cu3 N6 177.4(3) . 1_455
O12 Cu3 O32 90.3(2) 1_455 .
O4 Cu3 O32 93.7(2) 2_446 .
N5 Cu3 O32 91.1(3) . .
N6 Cu3 O32 90.8(3) 1_455 .
Cu1 O1 H1A 83.1 . .
Cu1 O1 H1B 111.8 . .
H1A O1 H1B 114.4 . .
C1 O2 Tb1 94.4(4) . .
C1 O3 Tb1 89.5(4) . .
C7 O4 Cu3 118.3(5) . 2_456
C8 O6 Tb1 92.8(4) . .
C8 O7 Tb1 92.7(4) . .
C14 O9 Cu2 112.4(4) . .
C20 O12 Cu3 113.6(5) . 1_655
C28 O14 Tb1 140.6(5) . 4_565
C27 O16 Cu1 119.9(5) . 1_455
C29 O18 Cu2 108.9(4) . .
C35 O20 Tb2 91.8(4) . .
C35 O21 Tb2 93.8(4) . .
C36 O22 Tb2 95.7(4) . .
C36 O23 Tb2 89.9(5) . .
C42 O24 Cu1 121.7(5) . 2_546
Tb1 O26 H26A 118(6) . .
Tb1 O26 H26B 114(6) . .
H26A O26 H26B 117(2) . .
Tb1 O27 H27A 113(6) . .
Tb1 O27 H27B 119(6) . .
H27A O27 H27B 116(2) . .
Tb1 O28 H28A 123(6) . .
Tb1 O28 H28B 122(6) . .
H28A O28 H28B 114(7) . .
Cu2 O30 H30A 110(5) . .
Cu2 O30 H30B 131(5) . .
H30A O30 H30B 116(2) . .
Tb2 O31 H31B 121(7) . .
Cu3 O32 H32A 97(7) . .
Cu3 O32 H32B 103(8) . .
H32A O32 H32B 117.5(19) . .
Tb2 O33 H33A 75(7) . .
Tb2 O33 H33B 112(7) . .
H33A O33 H33B 117(2) . .
Tb2 O34 H34A 127(5) . .
Tb2 O34 H34B 116(5) . .
H34A O34 H34B 116(2) . .
Tb2 O35 H35A 117(5) . .
Tb2 O35 H35B 126(5) . .
H35A O35 H35B 118(2) . .
Tb2 O36 H36A 98(8) . .
Tb2 O36 H36B 138(8) . .
H36A O36 H36B 117(2) . .
C5 N1 C6 117.9(6) . .
C5 N1 Cu1 124.7(5) . 1_455
C6 N1 Cu1 117.4(5) . 1_455
C11 N2 C10 118.4(6) . .
C11 N2 Cu1 124.2(5) . .
C10 N2 Cu1 117.1(5) . .
C15 N3 C19 118.3(6) . .
C15 N3 Cu2 122.7(5) . .
C19 N3 Cu2 118.4(5) . .
C26 N4 C22 118.0(6) . .
C26 N4 Cu2 120.0(5) . .
C22 N4 Cu2 121.6(5) . .
C33 N5 C32 118.5(6) . .
C33 N5 Cu3 116.0(5) . .
C32 N5 Cu3 125.4(5) . .
C38 N6 C39 117.3(6) . .
C38 N6 Cu3 118.9(5) . 1_655
C39 N6 Cu3 123.7(5) . 1_655
O3 C1 O2 122.3(7) . .
O3 C1 C2 119.3(6) . .
O2 C1 C2 118.4(6) . .
O3 C1 Tb1 64.2(4) . .
O2 C1 Tb1 59.1(4) . .
C2 C1 Tb1 169.6(5) . .
C3 C2 C6 118.1(6) . .
C3 C2 C1 124.1(6) . .
C6 C2 C1 117.8(6) . .
C4 C3 C2 118.2(7) . .
C4 C3 C7 118.5(6) . .
C2 C3 C7 123.3(7) . .
C5 C4 C3 120.4(7) . .
C5 C4 H4 119.8 . .
C3 C4 H4 119.8 . .
N1 C5 C4 122.2(7) . .
N1 C5 H5 118.9 . .
C4 C5 H5 118.9 . .
N1 C6 C2 123.2(6) . .
N1 C6 H6 118.4 . .
C2 C6 H6 118.4 . .
O5 C7 O4 124.6(7) . .
O5 C7 C3 120.0(7) . .
O4 C7 C3 115.3(6) . .
O7 C8 O6 121.9(7) . .
O7 C8 C9 119.3(6) . .
O6 C8 C9 118.6(6) . .
O7 C8 Tb1 61.1(4) . .
O6 C8 Tb1 60.8(4) . .
C9 C8 Tb1 175.5(5) . .
C10 C9 C13 119.2(7) . .
C10 C9 C8 117.8(6) . .
C13 C9 C8 123.0(6) . .
N2 C10 C9 122.3(7) . .
N2 C10 H10 118.9 . .
C9 C10 H10 118.9 . .
N2 C11 C12 122.7(7) . .
N2 C11 H11 118.7 . .
C12 C11 H11 118.7 . .
C11 C12 C13 118.9(7) . .
C11 C12 H12 120.5 . .
C13 C12 H12 120.5 . .
C9 C13 C12 118.5(6) . .
C9 C13 C14 120.3(6) . .
C12 C13 C14 121.0(6) . .
O8 C14 O9 124.8(6) . .
O8 C14 C13 117.9(7) . .
O9 C14 C13 117.2(6) . .
N3 C15 C16 122.3(7) . .
N3 C15 H15 118.9 . .
C16 C15 H15 118.9 . .
C15 C16 C17 120.1(7) . .
C15 C16 H16 120.0 . .
C17 C16 H16 120.0 . .
C16 C17 C18 117.5(7) . .
C16 C17 C20 119.3(7) . .
C18 C17 C20 123.1(7) . .
C19 C18 C17 118.9(6) . .
C19 C18 C21 118.2(6) . .
C17 C18 C21 122.7(6) . .
N3 C19 C18 122.9(7) . .
N3 C19 H19 118.5 . .
C18 C19 H19 118.5 . .
O13 C20 O12 124.2(7) . .
O13 C20 C17 120.6(7) . .
O12 C20 C17 115.1(7) . .
O11 C21 O10 125.5(7) . .
O11 C21 C18 116.5(6) . .
O10 C21 C18 117.8(6) . .
N4 C22 C23 123.3(7) . .
N4 C22 H22 118.4 . .
C23 C22 H22 118.4 . .
C22 C23 C24 118.8(7) . .
C22 C23 H23 120.6 . .
C24 C23 H23 120.6 . .
C25 C24 C23 118.3(6) . .
C25 C24 C27 123.5(6) . .
C23 C24 C27 118.0(6) . .
C26 C25 C24 119.2(6) . .
C26 C25 C28 117.9(6) . .
C24 C25 C28 122.9(6) . .
N4 C26 C25 122.5(6) . .
N4 C26 H26 118.7 . .
C25 C26 H26 118.7 . .
O17 C27 O16 126.2(7) . .
O17 C27 C24 116.3(7) . .
O16 C27 C24 117.2(6) . .
O15 C28 O14 125.9(6) . .
O15 C28 C25 117.7(6) . .
O14 C28 C25 116.3(6) . .
O19 C29 O18 125.6(7) . .
O19 C29 C30 116.5(6) . .
O18 C29 C30 117.8(6) . .
C31 C30 C34 117.5(6) . .
C31 C30 C29 122.8(6) . .
C34 C30 C29 119.3(6) . .
C32 C31 C30 120.0(7) . .
C32 C31 H31 120.0 . .
C30 C31 H31 120.0 . .
N5 C32 C31 122.0(7) . .
N5 C32 H32 119.0 . .
C31 C32 H32 119.0 . .
N5 C33 C34 122.9(6) . .
N5 C33 H33 118.5 . .
C34 C33 H33 118.5 . .
C33 C34 C30 119.1(6) . .
C33 C34 C35 117.9(6) . .
C30 C34 C35 123.0(6) . .
O21 C35 O20 121.8(7) . .
O21 C35 C34 118.8(6) . .
O20 C35 C34 119.2(6) . .
O21 C35 Tb2 59.9(4) . .
O20 C35 Tb2 61.9(4) . .
C34 C35 Tb2 176.5(5) . .
O23 C36 O22 121.4(7) . .
O23 C36 C37 120.3(7) . .
O22 C36 C37 118.3(6) . .
O23 C36 Tb2 63.8(4) . .
O22 C36 Tb2 57.9(4) . .
C37 C36 Tb2 174.6(6) . .
C38 C37 C41 118.7(7) . .
C38 C37 C36 118.1(7) . .
C41 C37 C36 123.1(7) . .
N6 C38 C37 123.6(7) . .
N6 C38 H38 118.2 . .
C37 C38 H38 118.2 . .
N6 C39 C40 122.4(7) . .
N6 C39 H39 118.8 . .
C40 C39 H39 118.8 . .
C39 C40 C41 120.3(7) . .
C39 C40 H40 119.9 . .
C41 C40 H40 119.9 . .
C40 C41 C37 117.7(7) . .
C40 C41 C42 119.5(7) . .
C37 C41 C42 122.8(7) . .
O25 C42 O24 125.2(7) . .
O25 C42 C41 118.1(7) . .
O24 C42 C41 116.4(7) . .
H37D O37 H37C 109.5 . .
H38D O38 H38A 109.5 . .
H39A O39 H39C 109.5 . .
H40B O40 H40C 109.5 . .
H41B O41 H41C 109.5 . .
H43D O43 H43B 109.4 . .
C45' O45 H45B 114.2 . .
H46A O46 H46B 116.8 . .
H46A O46 H46C 64.9 . .
H46B O46 H46C 175.0 . .
H46A O46 H46D 167.8 . .
H46B O46 H46D 74.2 . .
H46C O46 H46D 103.6 . .
H46C O46' H46D 109.5 . .
H47A O47 H47B 109.4 . .
H53D O53 H53A 109.5 . .
C54' O54 H54A 113.5 . .
H55B O55 H55C 109.5 . .
H49D O57 H57A 77.9 . .
H49D O57 H57C 74.4 . .
H57A O57 H57C 109.5 . .
H59A O59 H59B 109.5 . .
H60A O60 H60B 109.4 . .
C61' O61 H61A 116.7 . .
C62' O62 H62A 118.8 . .
C64' O64 H64B 118.9 . .

loop_
_geom_bond_atom_site_label_1
_geom_bond_atom_site_label_2
_geom_bond_distance
_geom_bond_site_symmetry_2
Tb1 O14 2.334(5) 4_666
Tb1 O26 2.384(6) .
Tb1 O29 2.419(6) .
Tb1 O2 2.426(5) .
Tb1 O27 2.432(6) .
Tb1 O28 2.436(6) .
Tb1 O6 2.485(5) .
Tb1 O7 2.493(5) .
Tb1 O3 2.537(5) .
Tb1 C1 2.819(7) .
Tb1 C8 2.843(7) .
Tb2 O36 2.395(7) .
Tb2 O34 2.398(5) .
Tb2 O22 2.398(5) .
Tb2 O35 2.400(5) .
Tb2 O33 2.406(6) .
Tb2 O31 2.406(6) .
Tb2 O21 2.458(5) .
Tb2 O20 2.501(5) .
Tb2 O23 2.527(5) .
Tb2 C36 2.817(8) .
Tb2 C35 2.834(7) .
Tb2 H33A 2.33(11) .
Cu1 O16 1.987(5) 1_655
Cu1 N2 1.994(6) .
Cu1 O24 1.996(5) 2_556
Cu1 N1 2.007(6) 1_655
Cu1 O1 2.216(7) .
Cu2 N4 1.986(6) .
Cu2 N3 1.992(6) .
Cu2 O18 2.011(5) .
Cu2 O9 2.025(5) .
Cu2 O30 2.229(6) .
Cu3 O12 1.978(5) 1_455
Cu3 O4 1.986(5) 2_446
Cu3 N5 2.009(6) .
Cu3 N6 2.022(6) 1_455
Cu3 O32 2.285(7) .
O1 H1A 0.8650 .
O1 H1B 0.8470 .
O2 C1 1.263(9) .
O3 C1 1.251(9) .
O4 C7 1.266(9) .
O4 Cu3 1.986(5) 2_456
O5 C7 1.232(9) .
O6 C8 1.265(9) .
O7 C8 1.253(9) .
O8 C14 1.243(9) .
O9 C14 1.273(9) .
O10 C21 1.252(9) .
O11 C21 1.251(9) .
O12 C20 1.271(10) .
O12 Cu3 1.978(5) 1_655
O13 C20 1.228(10) .
O14 C28 1.258(9) .
O14 Tb1 2.334(5) 4_565
O15 C28 1.253(9) .
O16 C27 1.255(10) .
O16 Cu1 1.987(5) 1_455
O17 C27 1.246(10) .
O18 C29 1.259(9) .
O19 C29 1.249(9) .
O20 C35 1.258(9) .
O21 C35 1.256(9) .
O22 C36 1.260(10) .
O23 C36 1.250(9) .
O24 C42 1.265(9) .
O24 Cu1 1.996(5) 2_546
O25 C42 1.241(10) .
O26 H26A 0.848(10) .
O26 H26B 0.850(10) .
O27 H27A 0.852(10) .
O27 H27B 0.852(10) .
O28 H28A 0.850(11) .
O28 H28B 0.88(7) .
O30 H30A 0.853(10) .
O30 H30B 0.851(10) .
O31 H31B 0.849(10) .
O32 H32A 0.848(10) .
O32 H32B 0.849(10) .
O33 H33A 0.851(11) .
O33 H33B 0.849(10) .
O34 H34A 0.851(10) .
O34 H34B 0.851(10) .
O35 H35A 0.848(11) .
O35 H35B 0.849(10) .
O36 H36A 0.850(10) .
O36 H36B 0.849(10) .
N1 C5 1.348(9) .
N1 C6 1.351(9) .
N1 Cu1 2.007(6) 1_455
N2 C11 1.343(10) .
N2 C10 1.348(9) .
N3 C15 1.327(10) .
N3 C19 1.343(9) .
N4 C26 1.339(9) .
N4 C22 1.347(9) .
N5 C33 1.339(10) .
N5 C32 1.350(9) .
N6 C38 1.338(10) .
N6 C39 1.350(10) .
N6 Cu3 2.022(6) 1_655
C1 C2 1.502(10) .
C2 C3 1.398(10) .
C2 C6 1.409(10) .
C3 C4 1.390(11) .
C3 C7 1.503(10) .
C4 C5 1.388(10) .
C4 H4 0.9500 .
C5 H5 0.9500 .
C6 H6 0.9500 .
C8 C9 1.508(10) .
C9 C10 1.389(10) .
C9 C13 1.391(10) .
C10 H10 0.9500 .
C11 C12 1.389(10) .
C11 H11 0.9500 .
C12 C13 1.393(10) .
C12 H12 0.9500 .
C13 C14 1.511(10) .
C15 C16 1.384(11) .
C15 H15 0.9500 .
C16 C17 1.388(11) .
C16 H16 0.9500 .
C17 C18 1.392(10) .
C17 C20 1.505(10) .
C18 C19 1.383(10) .
C18 C21 1.514(10) .
C19 H19 0.9500 .
C22 C23 1.381(10) .
C22 H22 0.9500 .
C23 C24 1.395(10) .
C23 H23 0.9500 .
C24 C25 1.392(10) .
C24 C27 1.513(10) .
C25 C26 1.392(10) .
C25 C28 1.510(9) .
C26 H26 0.9500 .
C29 C30 1.505(10) .
C30 C31 1.395(10) .
C30 C34 1.403(10) .
C31 C32 1.388(10) .
C31 H31 0.9500 .
C32 H32 0.9500 .
C33 C34 1.389(10) .
C33 H33 0.9500 .
C34 C35 1.502(10) .
C36 C37 1.502(10) .
C37 C38 1.387(10) .
C37 C41 1.391(11) .
C38 H38 0.9500 .
C39 C40 1.377(11) .
C39 H39 0.9500 .
C40 C41 1.385(11) .
C40 H40 0.9500 .
C41 C42 1.513(10) .
O37 H37D 0.9600 .
O37 H37C 0.9601 .
O38 H38D 0.9602 .
O38 H38A 0.9598 .
O39 H39A 0.9600 .
O39 H39C 0.9600 .
O40 H40B 0.9601 .
O40 H40C 0.9602 .
O41 H41B 0.9599 .
O41 H41C 0.9601 .
O42 H42C 0.9600 .
O43 H43D 0.9601 .
O43 H43B 0.9603 .
O45 C45' 1.419(10) .
O45 H45B 0.9599 .
O46 H46A 0.9600 .
O46 H46B 0.9599 .
O46 H46C 0.7955 .
O46 H46D 1.1765 .
O46' H46C 0.9600 .
O46' H46D 0.9603 .
O47 H47A 0.9605 .
O47 H47B 0.9601 .
O49' H49D 0.9602 .
O50 C50' 1.421(10) .
O51 C51' 1.436(10) .
O53 H53D 0.9596 .
O53 H53A 0.9604 .
O54 C54' 1.476(10) .
O54 H54A 0.9607 .
O54' H54A 1.1472 .
O55 H55B 0.9597 .
O55 H55C 0.9601 .
O56 C56' 1.454(10) .
O57 H49D 1.2388 .
O57 H57A 0.9600 .
O57 H57C 0.9600 .
O59 H59A 0.9601 .
O59 H59B 0.9601 .
O60 H60A 0.9604 .
O60 H60B 0.9603 .
O61 C61' 1.428(10) .
O61 H61A 0.9601 .
O62 C62' 1.473(10) .
O62 H62A 0.9601 .
O63 C63' 1.426(10) .
O64 C64' 1.477(10) .
O64 H64B 0.9601 .

loop_
_geom_hbond_atom_site_label_D
_geom_hbond_atom_site_label_H
_geom_hbond_atom_site_label_A
_geom_hbond_distance_DH
_geom_hbond_distance_HA
_geom_hbond_distance_DA
_geom_hbond_angle_DHA
_geom_hbond_site_symmetry_A
O36 H36B O52 0.849(10) 2.49(13) 2.783(14) 101(10) 1_556
O35 H35B O33 0.849(10) 2.18(4) 2.991(9) 159(8) 3_557
O35 H35A O61 0.848(11) 2.16(7) 2.745(18) 126(7) 3_667
O34 H34B O61 0.851(10) 1.97(6) 2.710(16) 145(8) 1_445
O34 H34A O37 0.851(10) 1.92(2) 2.743(8) 164(7) 2_546
O33 H33B O51 0.849(10) 2.01(4) 2.808(13) 156(9) 1_455
O32 H32A O50 0.848(10) 2.71(10) 2.898(14) 94(7) 1_455
O30 H30B O54 0.851(10) 2.04(4) 2.853(14) 160(9) 4_565
O30 H30A O44 0.853(10) 2.07(4) 2.879(10) 159(9) 4_565
O28 H28A O64 0.850(11) 2.24(8) 2.852(18) 129(8) 1_455
O26 H26A O11 0.848(10) 1.81(3) 2.625(8) 161(8) 4_566
O27 H27B O44 0.852(10) 2.06(5) 2.786(10) 143(7) .
O27 H27A O38 0.852(10) 1.93(3) 2.762(8) 165(9) .
O26 H26B O38 0.850(10) 1.90(2) 2.731(9) 167(7) .
O36 H36A O22 0.850(10) 2.53(11) 2.997(11) 116(10) .
O36 H36A O53 0.850(10) 2.14(6) 2.885(18) 147(9) .
O31 H31B O19 0.849(10) 2.00(2) 2.835(7) 169(10) .
O28 H28B O8 0.88(7) 2.10(7) 2.957(8) 165(9) .
O1 H1B O46 0.85 2.34 2.933(13) 127.4 .
O1 H1B O46' 0.85 1.67 2.235(11) 121.5 .
O33 H33B O21 0.849(10) 2.34(10) 2.714(8) 107(8) .

loop_
_geom_torsion_atom_site_label_1
_geom_torsion_atom_site_label_2
_geom_torsion_atom_site_label_3
_geom_torsion_atom_site_label_4
_geom_torsion
_geom_torsion_site_symmetry_1
O14 Tb1 O2 C1 137.7(4) 4_666
O26 Tb1 O2 C1 55.2(4) .
O29 Tb1 O2 C1 122.7(5) .
O27 Tb1 O2 C1 -17.4(5) .
O28 Tb1 O2 C1 -160.6(4) .
O6 Tb1 O2 C1 -87.3(4) .
O7 Tb1 O2 C1 -106.1(4) .
O3 Tb1 O2 C1 -6.0(4) .
C8 Tb1 O2 C1 -95.3(4) .
O14 Tb1 O3 C1 -123.3(5) 4_666
O26 Tb1 O3 C1 -110.2(4) .
O29 Tb1 O3 C1 -42.1(4) .
O2 Tb1 O3 C1 6.0(4) .
O27 Tb1 O3 C1 175.6(4) .
O28 Tb1 O3 C1 37.0(5) .
O6 Tb1 O3 C1 94.0(4) .
O7 Tb1 O3 C1 126.1(4) .
C8 Tb1 O3 C1 109.3(4) .
O14 Tb1 O6 C8 -15.1(5) 4_666
O26 Tb1 O6 C8 103.2(5) .
O29 Tb1 O6 C8 -119.3(4) .
O2 Tb1 O6 C8 -162.3(4) .
O27 Tb1 O6 C8 72.6(4) .
O28 Tb1 O6 C8 -81.8(4) .
O7 Tb1 O6 C8 -0.4(4) .
O3 Tb1 O6 C8 144.1(4) .
C1 Tb1 O6 C8 170.8(4) .
O14 Tb1 O7 C8 167.8(5) 4_666
O26 Tb1 O7 C8 -132.7(4) .
O29 Tb1 O7 C8 123.2(4) .
O2 Tb1 O7 C8 24.2(5) .
O27 Tb1 O7 C8 -90.2(5) .
O28 Tb1 O7 C8 80.8(5) .
O6 Tb1 O7 C8 0.4(4) .
O3 Tb1 O7 C8 -40.5(5) .
C1 Tb1 O7 C8 -11.4(6) .
N4 Cu2 O9 C14 97.5(5) .
N3 Cu2 O9 C14 -73.1(5) .
O18 Cu2 O9 C14 18(2) .
O30 Cu2 O9 C14 -165.9(5) .
N4 Cu2 O18 C29 -73.8(5) .
N3 Cu2 O18 C29 96.6(5) .
O9 Cu2 O18 C29 6(2) .
O30 Cu2 O18 C29 -170.2(4) .
O36 Tb2 O20 C35 -93.8(5) .
O34 Tb2 O20 C35 76.0(4) .
O22 Tb2 O20 C35 -160.3(4) .
O35 Tb2 O20 C35 123.1(4) .
O33 Tb2 O20 C35 7.7(5) .
O31 Tb2 O20 C35 -80.7(4) .
O21 Tb2 O20 C35 0.4(4) .
O23 Tb2 O20 C35 147.5(4) .
C36 Tb2 O20 C35 173.7(4) .
O36 Tb2 O21 C35 130.8(4) .
O34 Tb2 O21 C35 -91.5(5) .
O22 Tb2 O21 C35 27.8(6) .
O35 Tb2 O21 C35 -135.2(4) .
O33 Tb2 O21 C35 -173.5(5) .
O31 Tb2 O21 C35 80.0(4) .
O20 Tb2 O21 C35 -0.4(4) .
O23 Tb2 O21 C35 -37.1(5) .
C36 Tb2 O21 C35 -9.4(6) .
O36 Tb2 O22 C36 141.8(5) .
O34 Tb2 O22 C36 0.6(6) .
O35 Tb2 O22 C36 70.5(5) .
O33 Tb2 O22 C36 125.5(5) .
O31 Tb2 O22 C36 -148.2(5) .
O21 Tb2 O22 C36 -98.2(5) .
O20 Tb2 O22 C36 -76.2(5) .
O23 Tb2 O22 C36 -2.9(4) .
C35 Tb2 O22 C36 -85.4(5) .
O36 Tb2 O23 C36 -37.7(5) .
O34 Tb2 O23 C36 -173.9(5) .
O22 Tb2 O23 C36 3.0(4) .
O35 Tb2 O23 C36 -93.3(5) .
O33 Tb2 O23 C36 -140.4(5) .
O31 Tb2 O23 C36 44.2(5) .
O21 Tb2 O23 C36 130.2(4) .
O20 Tb2 O23 C36 100.7(5) .
C35 Tb2 O23 C36 114.6(5) .
O16 Cu1 N2 C11 -43.9(6) 1_655
O24 Cu1 N2 C11 122.4(6) 2_556
N1 Cu1 N2 C11 146(9) 1_655
O1 Cu1 N2 C11 -144.3(6) .
O16 Cu1 N2 C10 143.0(5) 1_655
O24 Cu1 N2 C10 -50.8(5) 2_556
N1 Cu1 N2 C10 -27(10) 1_655
O1 Cu1 N2 C10 42.5(6) .
N4 Cu2 N3 C15 42.4(17) .
O18 Cu2 N3 C15 -53.2(6) .
O9 Cu2 N3 C15 121.7(6) .
O30 Cu2 N3 C15 -143.8(6) .
N4 Cu2 N3 C19 -128.4(14) .
O18 Cu2 N3 C19 135.9(5) .
O9 Cu2 N3 C19 -49.2(5) .
O30 Cu2 N3 C19 45.4(5) .
N3 Cu2 N4 C26 -147.0(13) .
O18 Cu2 N4 C26 -50.9(5) .
O9 Cu2 N4 C26 134.1(5) .
O30 Cu2 N4 C26 39.2(6) .
N3 Cu2 N4 C22 24.5(17) .
O18 Cu2 N4 C22 120.6(6) .
O9 Cu2 N4 C22 -54.4(6) .
O30 Cu2 N4 C22 -149.3(6) .
O12 Cu3 N5 C33 134.4(5) 1_455
O4 Cu3 N5 C33 -49.7(5) 2_446
N6 Cu3 N5 C33 -92(6) 1_455
O32 Cu3 N5 C33 44.0(5) .
O12 Cu3 N5 C32 -49.8(6) 1_455
O4 Cu3 N5 C32 126.1(6) 2_446
N6 Cu3 N5 C32 84(6) 1_455
O32 Cu3 N5 C32 -140.2(6) .
Tb1 O3 C1 O2 -10.9(7) .
Tb1 O3 C1 C2 168.9(5) .
Tb1 O2 C1 O3 11.5(7) .
Tb1 O2 C1 C2 -168.3(5) .
O14 Tb1 C1 O3 110.3(5) 4_666
O26 Tb1 C1 O3 65.1(4) .
O29 Tb1 C1 O3 139.0(4) .
O2 Tb1 C1 O3 -169.2(7) .
O27 Tb1 C1 O3 -4.1(4) .
O28 Tb1 C1 O3 -149.7(4) .
O6 Tb1 C1 O3 -80.9(4) .
O7 Tb1 C1 O3 -71.4(5) .
C8 Tb1 C1 O3 -76.6(4) .
O14 Tb1 C1 O2 -80.4(6) 4_666
O26 Tb1 C1 O2 -125.6(4) .
O29 Tb1 C1 O2 -51.7(4) .
O27 Tb1 C1 O2 165.1(4) .
O28 Tb1 C1 O2 19.5(4) .
O6 Tb1 C1 O2 88.3(4) .
O7 Tb1 C1 O2 97.8(4) .
O3 Tb1 C1 O2 169.2(7) .
C8 Tb1 C1 O2 92.6(4) .
O14 Tb1 C1 C2 -1(3) 4_666
O26 Tb1 C1 C2 -47(3) .
O29 Tb1 C1 C2 27(3) .
O2 Tb1 C1 C2 79(3) .
O27 Tb1 C1 C2 -116(3) .
O28 Tb1 C1 C2 99(3) .
O6 Tb1 C1 C2 167(3) .
O7 Tb1 C1 C2 177(3) .
O3 Tb1 C1 C2 -112(3) .
C8 Tb1 C1 C2 172(3) .
O3 C1 C2 C3 1.6(10) .
O2 C1 C2 C3 -178.6(6) .
Tb1 C1 C2 C3 108(3) .
O3 C1 C2 C6 -179.4(6) .
O2 C1 C2 C6 0.4(9) .
Tb1 C1 C2 C6 -73(3) .
C6 C2 C3 C4 -0.3(10) .
C1 C2 C3 C4 178.7(7) .
C6 C2 C3 C7 179.1(6) .
C1 C2 C3 C7 -1.9(11) .
C2 C3 C4 C5 -1.2(11) .
C7 C3 C4 C5 179.4(7) .
C6 N1 C5 C4 0.8(11) .
Cu1 N1 C5 C4 178.4(6) 1_455
C3 C4 C5 N1 1.0(12) .
C5 N1 C6 C2 -2.5(10) .
Cu1 N1 C6 C2 179.8(5) 1_455
C3 C2 C6 N1 2.2(10) .
C1 C2 C6 N1 -176.9(6) .
Cu3 O4 C7 O5 -12.8(10) 2_456
Cu3 O4 C7 C3 162.4(5) 2_456
C4 C3 C7 O5 94.3(9) .
C2 C3 C7 O5 -85.0(9) .
C4 C3 C7 O4 -81.1(9) .
C2 C3 C7 O4 99.5(8) .
Tb1 O7 C8 O6 -0.8(7) .
Tb1 O7 C8 C9 174.9(6) .
Tb1 O6 C8 O7 0.8(7) .
Tb1 O6 C8 C9 -175.0(6) .
O14 Tb1 C8 O7 -11.8(5) 4_666
O26 Tb1 C8 O7 69.1(6) .
O29 Tb1 C8 O7 -86.5(5) .
O2 Tb1 C8 O7 -161.1(4) .
O27 Tb1 C8 O7 80.4(5) .
O28 Tb1 C8 O7 -90.2(5) .
O6 Tb1 C8 O7 -179.2(7) .
O3 Tb1 C8 O7 145.3(4) .
C1 Tb1 C8 O7 171.2(4) .
O14 Tb1 C8 O6 167.4(4) 4_666
O26 Tb1 C8 O6 -111.7(5) .
O29 Tb1 C8 O6 92.7(5) .
O2 Tb1 C8 O6 18.2(4) .
O27 Tb1 C8 O6 -100.3(4) .
O28 Tb1 C8 O6 89.0(4) .
O7 Tb1 C8 O6 179.2(7) .
O3 Tb1 C8 O6 -35.5(4) .
C1 Tb1 C8 O6 -9.5(4) .
O14 Tb1 C8 C9 -109(7) 4_666
O26 Tb1 C8 C9 -28(7) .
O29 Tb1 C8 C9 176(6) .
O2 Tb1 C8 C9 102(7) .
O27 Tb1 C8 C9 -17(7) .
O28 Tb1 C8 C9 173(7) .
O6 Tb1 C8 C9 84(7) .
O7 Tb1 C8 C9 -97(7) .
O3 Tb1 C8 C9 48(7) .
C1 Tb1 C8 C9 74(7) .
O7 C8 C9 C10 -54.8(10) .
O6 C8 C9 C10 121.0(7) .
Tb1 C8 C9 C10 40(7) .
O7 C8 C9 C13 126.7(8) .
O6 C8 C9 C13 -57.4(10) .
Tb1 C8 C9 C13 -138(6) .
C11 N2 C10 C9 -2.0(11) .
Cu1 N2 C10 C9 171.6(5) .
C13 C9 C10 N2 3.1(11) .
C8 C9 C10 N2 -175.4(7) .
C10 N2 C11 C12 0.0(11) .
Cu1 N2 C11 C12 -173.1(6) .
N2 C11 C12 C13 0.9(12) .
C10 C9 C13 C12 -2.1(10) .
C8 C9 C13 C12 176.3(7) .
C10 C9 C13 C14 172.9(6) .
C8 C9 C13 C14 -8.7(10) .
C11 C12 C13 C9 0.2(11) .
C11 C12 C13 C14 -174.7(7) .
Cu2 O9 C14 O8 -13.9(9) .
Cu2 O9 C14 C13 164.3(5) .
C9 C13 C14 O8 -37.5(10) .
C12 C13 C14 O8 137.4(7) .
C9 C13 C14 O9 144.2(7) .
C12 C13 C14 O9 -40.9(10) .
C19 N3 C15 C16 0.7(12) .
Cu2 N3 C15 C16 -170.1(7) .
N3 C15 C16 C17 -0.4(14) .
C15 C16 C17 C18 -0.3(13) .
C15 C16 C17 C20 -177.1(8) .
C16 C17 C18 C19 0.8(11) .
C20 C17 C18 C19 177.4(7) .
C16 C17 C18 C21 177.1(8) .
C20 C17 C18 C21 -6.3(12) .
C15 N3 C19 C18 -0.3(11) .
Cu2 N3 C19 C18 171.0(5) .
C17 C18 C19 N3 -0.5(11) .
C21 C18 C19 N3 -176.9(7) .
Cu3 O12 C20 O13 -14.5(10) 1_655
Cu3 O12 C20 C17 162.3(5) 1_655
C16 C17 C20 O13 115.8(9) .
C18 C17 C20 O13 -60.8(11) .
C16 C17 C20 O12 -61.2(11) .
C18 C17 C20 O12 122.2(8) .
C19 C18 C21 O11 138.7(8) .
C17 C18 C21 O11 -37.6(11) .
C19 C18 C21 O10 -38.8(11) .
C17 C18 C21 O10 144.8(8) .
C26 N4 C22 C23 0.3(11) .
Cu2 N4 C22 C23 -171.4(6) .
N4 C22 C23 C24 0.0(12) .
C22 C23 C24 C25 -0.1(11) .
C22 C23 C24 C27 -174.9(7) .
C23 C24 C25 C26 -0.1(10) .
C27 C24 C25 C26 174.4(7) .
C23 C24 C25 C28 177.5(7) .
C27 C24 C25 C28 -8.1(11) .
C22 N4 C26 C25 -0.5(10) .
Cu2 N4 C26 C25 171.4(5) .
C24 C25 C26 N4 0.4(10) .
C28 C25 C26 N4 -177.3(6) .
Cu1 O16 C27 O17 -11.0(10) 1_455
Cu1 O16 C27 C24 163.0(5) 1_455
C25 C24 C27 O17 -69.8(10) .
C23 C24 C27 O17 104.6(8) .
C25 C24 C27 O16 115.6(8) .
C23 C24 C27 O16 -70.0(9) .
Tb1 O14 C28 O15 -27.6(13) 4_565
Tb1 O14 C28 C25 152.1(6) 4_565
C26 C25 C28 O15 155.6(7) .
C24 C25 C28 O15 -22.0(10) .
C26 C25 C28 O14 -24.1(10) .
C24 C25 C28 O14 158.3(7) .
Cu2 O18 C29 O19 -9.9(9) .
Cu2 O18 C29 C30 167.0(5) .
O19 C29 C30 C31 137.1(7) .
O18 C29 C30 C31 -40.1(10) .
O19 C29 C30 C34 -35.0(9) .
O18 C29 C30 C34 147.7(7) .
C34 C30 C31 C32 1.5(11) .
C29 C30 C31 C32 -170.8(7) .
C33 N5 C32 C31 0.0(11) .
Cu3 N5 C32 C31 -175.7(5) .
C30 C31 C32 N5 -0.1(11) .
C32 N5 C33 C34 -1.3(11) .
Cu3 N5 C33 C34 174.8(5) .
N5 C33 C34 C30 2.7(11) .
N5 C33 C34 C35 -176.7(6) .
C31 C30 C34 C33 -2.7(10) .
C29 C30 C34 C33 169.8(6) .
C31 C30 C34 C35 176.7(7) .
C29 C30 C34 C35 -10.7(10) .
Tb2 O21 C35 O20 0.7(7) .
Tb2 O21 C35 C34 176.2(5) .
Tb2 O20 C35 O21 -0.7(7) .
Tb2 O20 C35 C34 -176.2(5) .
C33 C34 C35 O21 -57.5(9) .
C30 C34 C35 O21 123.1(8) .
C33 C34 C35 O20 118.1(7) .
C30 C34 C35 O20 -61.3(9) .
C33 C34 C35 Tb2 11(9) .
C30 C34 C35 Tb2 -169(8) .
O36 Tb2 C35 O21 -66.3(6) .
O34 Tb2 C35 O21 80.9(4) .
O22 Tb2 C35 O21 -159.5(4) .
O35 Tb2 C35 O21 78.5(6) .
O33 Tb2 C35 O21 6.0(5) .
O31 Tb2 C35 O21 -90.8(5) .
O20 Tb2 C35 O21 179.4(7) .
O23 Tb2 C35 O21 147.9(4) .
C36 Tb2 C35 O21 172.9(4) .
O36 Tb2 C35 O20 114.4(5) .
O34 Tb2 C35 O20 -98.4(4) .
O22 Tb2 C35 O20 21.2(4) .
O35 Tb2 C35 O20 -100.9(5) .
O33 Tb2 C35 O20 -173.4(4) .
O31 Tb2 C35 O20 89.9(4) .
O21 Tb2 C35 O20 -179.4(7) .
O23 Tb2 C35 O20 -31.5(4) .
C36 Tb2 C35 O20 -6.5(4) .
O36 Tb2 C35 C34 -136(8) .
O34 Tb2 C35 C34 11(8) .
O22 Tb2 C35 C34 130(8) .
O35 Tb2 C35 C34 8(9) .
O33 Tb2 C35 C34 -64(8) .
O31 Tb2 C35 C34 -161(8) .
O21 Tb2 C35 C34 -70(8) .
O20 Tb2 C35 C34 109(8) .
O23 Tb2 C35 C34 78(8) .
C36 Tb2 C35 C34 103(8) .
Tb2 O23 C36 O22 -5.2(8) .
Tb2 O23 C36 C37 175.8(6) .
Tb2 O22 C36 O23 5.6(8) .
Tb2 O22 C36 C37 -175.5(6) .
O36 Tb2 C36 O23 147.7(5) .
O34 Tb2 C36 O23 5.8(5) .
O22 Tb2 C36 O23 -174.7(8) .
O35 Tb2 C36 O23 79.8(5) .
O33 Tb2 C36 O23 76.4(7) .
O31 Tb2 C36 O23 -142.8(4) .
O21 Tb2 C36 O23 -66.5(5) .
O20 Tb2 C36 O23 -73.7(4) .
C35 Tb2 C36 O23 -70.8(5) .
O36 Tb2 C36 O22 -37.6(5) .
O34 Tb2 C36 O22 -179.5(5) .
O35 Tb2 C36 O22 -105.5(5) .
O33 Tb2 C36 O22 -108.9(7) .
O31 Tb2 C36 O22 31.9(5) .
O21 Tb2 C36 O22 108.2(5) .
O20 Tb2 C36 O22 101.0(5) .
O23 Tb2 C36 O22 174.7(8) .
C35 Tb2 C36 O22 103.9(5) .
O36 Tb2 C36 C37 9(6) .
O34 Tb2 C36 C37 -133(5) .
O22 Tb2 C36 C37 47(5) .
O35 Tb2 C36 C37 -59(5) .
O33 Tb2 C36 C37 -62(6) .
O31 Tb2 C36 C37 79(5) .
O21 Tb2 C36 C37 155(5) .
O20 Tb2 C36 C37 148(6) .
O23 Tb2 C36 C37 -138(6) .
C35 Tb2 C36 C37 151(5) .
O23 C36 C37 C38 174.3(7) .
O22 C36 C37 C38 -4.7(11) .
Tb2 C36 C37 C38 -49(6) .
O23 C36 C37 C41 -4.1(12) .
O22 C36 C37 C41 177.0(7) .
Tb2 C36 C37 C41 132(5) .
C39 N6 C38 C37 -1.3(11) .
Cu3 N6 C38 C37 179.0(6) 1_655
C41 C37 C38 N6 2.4(12) .
C36 C37 C38 N6 -176.0(7) .
C38 N6 C39 C40 -0.1(12) .
Cu3 N6 C39 C40 179.6(6) 1_655
N6 C39 C40 C41 0.2(13) .
C39 C40 C41 C37 0.9(12) .
C39 C40 C41 C42 -175.1(8) .
C38 C37 C41 C40 -2.1(11) .
C36 C37 C41 C40 176.2(7) .
C38 C37 C41 C42 173.7(7) .
C36 C37 C41 C42 -7.9(12) .
Cu1 O24 C42 O25 -10.9(10) 2_546
Cu1 O24 C42 C41 163.5(5) 2_546
C40 C41 C42 O25 95.5(9) .
C37 C41 C42 O25 -80.3(10) .
C40 C41 C42 O24 -79.3(9) .
C37 C41 C42 O24 104.9(9) .
